data_9013289
loop_
_publ_author_name
'Bonazzi, P.'
'Holtstam, D.'
'Bindi, L.'
'Nysten, P.'
'Capitani, G.'

_publ_section_title
;Multi-analytical approach to solve the puzzle of an allanite-subgroup mineral
 from Kesebol, Vastra Gotaland, Sweden Locality: Kesebol, Vastra Gotaland,
 Sweden Note: K1 sample
;
_journal_name_full 'American Mineralogist'
_journal_page_first 121
_journal_page_last 134
_journal_paper_doi 10.2138/am.2009.2998
_journal_volume 94
_journal_year 2009
_chemical_compound_source 'Kesebol, Vastra Gotaland, Sweden'
_chemical_formula_sum 'Al1.078 Ca0.606 Ce0.774 Fe0.159 Mn2.383 O13 Si3'
_chemical_name_mineral 'Allanite-subgroup mineral'
_space_group_IT_number 11
_symmetry_space_group_name_Hall '-P 2yb'
_symmetry_space_group_name_H-M 'P 1 21/m 1'
_cell_angle_alpha 90
_cell_angle_beta 114.53
_cell_angle_gamma 90
_cell_length_a 8.971
_cell_length_b 5.766
_cell_length_c 10.224
_cell_formula_units_Z 2
_cell_volume 481.122
_database_code_amcsd 0004804
_exptl_crystal_density_diffrn 4.100
_cod_original_formula_sum 'Mn2.383 Ca.606 Ce.774 Fe.159 Al1.078 Si3 O13'
_cod_database_code 9013289

loop_
_space_group_symop_operation_xyz
x,y,z
x,1/2-y,z
-x,1/2+y,-z
-x,-y,-z

loop_
_atom_site_aniso_label
_atom_site_aniso_U_11
_atom_site_aniso_U_22
_atom_site_aniso_U_33
_atom_site_aniso_U_12
_atom_site_aniso_U_13
_atom_site_aniso_U_23
MnA1 0.03375 0.01573 0.02174 0.00000 0.01737 0.00000
CaA1 0.03375 0.01573 0.02174 0.00000 0.01737 0.00000
CaA2 0.01791 0.02704 0.01675 0.00000 0.00468 0.00000
CeA2 0.01791 0.02704 0.01675 0.00000 0.00468 0.00000
FeM2 0.01492 0.01219 0.01748 0.00065 0.00519 -0.00090
AlM2 0.01492 0.01219 0.01748 0.00065 0.00519 -0.00090
AlM1 0.01548 0.01439 0.01877 -0.00084 0.00624 -0.00006
MnM1 0.01548 0.01439 0.01877 -0.00084 0.00624 -0.00006
MnM3 0.01974 0.01817 0.01810 0.00000 -0.00038 0.00000
AlM3 0.01974 0.01817 0.01810 0.00000 -0.00038 0.00000
Si1 0.01449 0.01261 0.01406 0.00000 0.00409 0.00000
Si2 0.01681 0.01415 0.01621 0.00000 0.00649 0.00000
Si3 0.01347 0.01377 0.01373 0.00000 0.00664 0.00000
O1 0.02123 0.01641 0.03057 0.00177 0.01155 0.00211
O2 0.02173 0.01838 0.02108 -0.00371 0.01025 -0.00051
O3 0.02025 0.01498 0.02364 0.00068 0.00017 -0.00247
O4 0.01810 0.01966 0.02123 0.00000 0.00522 0.00000
O5 0.01857 0.02014 0.01642 0.00000 0.00619 0.00000
O6 0.01789 0.01587 0.01905 0.00000 0.00979 0.00000
O7 0.02418 0.02267 0.01800 0.00000 0.00286 0.00000
O8 0.02722 0.06057 0.03215 0.00000 0.01905 0.00000
O9 0.02717 0.03407 0.01970 0.00000 0.01008 0.00000
O10 0.01721 0.01752 0.02085 0.00000 0.00889 0.00000

loop_
_atom_site_label
_atom_site_fract_x
_atom_site_fract_y
_atom_site_fract_z
_atom_site_occupancy
_atom_site_U_iso_or_equiv
MnA1 0.75985 0.75000 0.15222 0.61930 0.02178
CaA1 0.75985 0.75000 0.15222 0.38070 0.02178
CaA2 0.59423 0.75000 0.42645 0.22580 0.02141
CeA2 0.59423 0.75000 0.42645 0.77420 0.02141
FeM2 0.00000 0.00000 0.50000 0.15852 0.01538
AlM2 0.00000 0.00000 0.50000 0.84148 0.01538
AlM1 0.00000 0.00000 0.00000 0.23598 0.01651
MnM1 0.00000 0.00000 0.00000 0.76402 0.01651
MnM3 0.31013 0.25000 0.21314 0.99986 0.02142
AlM3 0.31013 0.25000 0.21314 0.00014 0.02142
Si1 0.34385 0.75000 0.03730 1.00000 0.01433
Si2 0.69137 0.25000 0.27868 1.00000 0.01585
Si3 0.19087 0.75000 0.32538 1.00000 0.01333
O1 0.23974 0.98871 0.02674 1.00000 0.02247
O2 0.31498 0.97286 0.36406 1.00000 0.01994
O3 0.80163 0.01596 0.33303 1.00000 0.02261
O4 0.05807 0.25000 0.13451 1.00000 0.02065
O5 0.04948 0.75000 0.15619 1.00000 0.01874
O6 0.07589 0.75000 0.41641 1.00000 0.01690
O7 0.51235 0.75000 0.17830 1.00000 0.02358
O8 0.55043 0.25000 0.33622 1.00000 0.03773
O9 0.60860 0.25000 0.10132 1.00000 0.02686
O10 0.09171 0.25000 0.43407 1.00000 0.01820

loop_
_cod_related_entry_id
_cod_related_entry_database
_cod_related_entry_code
1 AMCSD 0004804
